data_7027552
loop_
_publ_author_name
'Capdevila, Merc\`e'
'Carrasco, Yolanda'
'Clegg, William'
'Coxall, Robert A.'
'Gonz\'alez-Duarte, Pilar'
'Lled\'os, Agust\'i'
'Antonio Ram\'irez, Jos\'e'
'Ram\'irez, Antonio'

_publ_section_title
;
 Extending knowledge on the nucleophilicity of the {Pt2S2} core:
 Ph2PCH2CH2PPh2 as an alternative terminal ligand in [L2Pt(\m-S)2PtL2]
 metalloligands&#x200A;&#x2020;
;
_journal_issue 17
_journal_name_full 'Journal of the Chemical Society, Dalton Transactions'
_journal_page_first 3103
_journal_paper_doi 10.1039/a903899j
_journal_year 1999
_chemical_formula_sum 'C116 H124 Cd2 Cl4 O6 P8 Pt4 S4'
_chemical_formula_weight 3137.11
_chemical_name_systematic
;
 ?
;
_space_group_IT_number 2
_symmetry_cell_setting triclinic
_symmetry_space_group_name_Hall '-P 1'
_symmetry_space_group_name_H-M 'P -1'
_atom_sites_solution_hydrogens geom
_atom_sites_solution_primary direct
_atom_sites_solution_secondary difmap
_audit_creation_method SHELXL-97
_cell_angle_alpha 73.093(2)
_cell_angle_beta 86.300(2)
_cell_angle_gamma 75.436(2)
_cell_formula_units_Z 2
_cell_length_a 16.7851(8)
_cell_length_b 16.9057(8)
_cell_length_c 22.1911(10)
_cell_measurement_reflns_used 16212
_cell_measurement_temperature 160(2)
_cell_measurement_theta_max 28.47
_cell_measurement_theta_min 2.28
_cell_volume 5831.0(5)
_computing_cell_refinement 'local programs'
_computing_data_collection 'Siemens SMART'
_computing_data_reduction 'Siemens SAINT'
_computing_structure_refinement 'SHELXL-97 (Sheldrick, 1997)'
_computing_structure_solution 'SHELXS-97 (Sheldrick, 1990)'
_diffrn_ambient_temperature 160(2)
_diffrn_measured_fraction_theta_full 0.976
_diffrn_measured_fraction_theta_max 0.865
_diffrn_measurement_device_type 'Siemens SMART CCD diffractometer'
_diffrn_measurement_method '\w rotation with narrow frames'
_diffrn_radiation_monochromator graphite
_diffrn_radiation_source 'fine-focus sealed tube'
_diffrn_radiation_type MoK\a
_diffrn_radiation_wavelength 0.71073
_diffrn_reflns_av_R_equivalents 0.0517
_diffrn_reflns_av_sigmaI/netI 0.1319
_diffrn_reflns_limit_h_max 22
_diffrn_reflns_limit_h_min -19
_diffrn_reflns_limit_k_max 22
_diffrn_reflns_limit_k_min -22
_diffrn_reflns_limit_l_max 29
_diffrn_reflns_limit_l_min -19
_diffrn_reflns_number 42563
_diffrn_reflns_theta_full 26.00
_diffrn_reflns_theta_max 28.83
_diffrn_reflns_theta_min 1.82
_diffrn_standards_decay_% 0
_exptl_absorpt_coefficient_mu 5.463
_exptl_absorpt_correction_T_max 0.624
_exptl_absorpt_correction_T_min 0.517
_exptl_absorpt_correction_type empirical
_exptl_crystal_colour colourless
_exptl_crystal_density_diffrn 1.787
_exptl_crystal_density_method 'not measured'
_exptl_crystal_description block
_exptl_crystal_F_000 3056
_exptl_crystal_size_max 0.22
_exptl_crystal_size_mid 0.10
_exptl_crystal_size_min 0.10
_refine_diff_density_max 2.498
_refine_diff_density_min -1.446
_refine_diff_density_rms 0.214
_refine_ls_extinction_method none
_refine_ls_goodness_of_fit_ref 0.965
_refine_ls_hydrogen_treatment mixed
_refine_ls_matrix_type full
_refine_ls_number_parameters 1297
_refine_ls_number_reflns 26388
_refine_ls_number_restraints 132
_refine_ls_restrained_S_all 0.971
_refine_ls_R_factor_all 0.1155
_refine_ls_R_factor_gt 0.0533
_refine_ls_shift/su_max 0.019
_refine_ls_shift/su_mean 0.000
_refine_ls_structure_factor_coef Fsqd
_refine_ls_weighting_details 'w=1/[\s^2^(Fo^2^)+(0.0390P)^2^+0.0000P] where P=(Fo^2^+2Fc^2^)/3'
_refine_ls_weighting_scheme calc
_refine_ls_wR_factor_gt 0.0947
_refine_ls_wR_factor_ref 0.1105
_reflns_number_gt 15645
_reflns_number_total 26388
_reflns_threshold_expression >2sigma(I)
_cod_data_source_file 903899jsup1.cif
_cod_data_source_block pg129
_cod_depositor_comments
;
The following automatic conversions were performed:

'_refine_ls_weighting_scheme' value 'calc
w=1/[\s^2^(Fo^2^)+(0.0390P)^2^+0.0000P] where P=(Fo^2^+2Fc^2^)/3' was
changed to 'calc'. New tag '_refine_ls_weighting_details' was
created. The value of the new tag was set to
'w=1/[\s^2^(Fo^2^)+(0.0390P)^2^+0.0000P] where P=(Fo^2^+2Fc^2^)/3'.

Automatic conversion script
Id: cif_fix_values 3143 2015-03-26 13:38:13Z robertas 
;
_cod_original_sg_symbol_H-M P-1
_cod_database_code 7027552

loop_
_symmetry_equiv_pos_as_xyz
'x, y, z'
'-x, -y, -z'

loop_
_atom_site_label
_atom_site_type_symbol
_atom_site_fract_x
_atom_site_fract_y
_atom_site_fract_z
_atom_site_U_iso_or_equiv
_atom_site_adp_type
_atom_site_occupancy
_atom_site_calc_flag
_atom_site_refinement_flags
Pt1 Pt 0.84561(2) 1.17910(2) 0.176806(16) 0.02082(9) Uani 1 d .
Pt2 Pt 0.65503(2) 1.19380(2) 0.174694(16) 0.02097(9) Uani 1 d .
Pt3 Pt 0.63345(2) 1.43018(2) 0.320497(16) 0.02049(9) Uani 1 d .
Pt4 Pt 0.74202(2) 1.25537(2) 0.414606(16) 0.02143(9) Uani 1 d .
Cd1 Cd 0.72071(4) 1.26134(4) 0.27571(3) 0.02450(16) Uani 1 d .
S1 S 0.73201(14) 1.29934(13) 0.15469(10) 0.0221(5) Uani 1 d .
S2 S 0.75740(14) 1.11634(13) 0.25362(10) 0.0227(5) Uani 1 d .
S3 S 0.61359(14) 1.28994(13) 0.36255(11) 0.0239(5) Uani 1 d .
S4 S 0.77493(14) 1.35794(13) 0.32465(10) 0.0217(5) Uani 1 d .
P1 P 0.93139(15) 1.24866(15) 0.11399(11) 0.0254(6) Uani 1 d .
P2 P 0.94523(15) 1.05980(14) 0.17858(11) 0.0241(6) Uani 1 d .
P3 P 0.55767(15) 1.25905(15) 0.09858(11) 0.0266(6) Uani 1 d .
P4 P 0.58908(15) 1.08841(14) 0.20149(11) 0.0257(6) Uani 1 d .
P5 P 0.65823(15) 1.56020(14) 0.27956(11) 0.0247(6) Uani 1 d .
P6 P 0.49906(15) 1.50075(14) 0.31580(11) 0.0252(6) Uani 1 d .
P7 P 0.86939(15) 1.22368(15) 0.45455(11) 0.0258(6) Uani 1 d .
P8 P 0.71687(16) 1.15701(15) 0.50221(11) 0.0264(6) Uani 1 d .
C1 C 0.9740(6) 1.3101(5) 0.1531(4) 0.029(2) Uani 1 d .
C2 C 1.0496(7) 1.3283(6) 0.1345(5) 0.042(3) Uani 1 d .
H2 H 1.0802 1.3072 0.1025 0.050 Uiso 1 calc R
C3 C 1.0805(7) 1.3781(7) 0.1636(5) 0.053(3) Uani 1 d .
H3 H 1.1323 1.3907 0.1513 0.064 Uiso 1 calc R
C4 C 1.0361(7) 1.4088(6) 0.2097(5) 0.044(3) Uani 1 d .
H4 H 1.0571 1.4427 0.2291 0.053 Uiso 1 calc R
C5 C 0.9626(7) 1.3908(6) 0.2275(5) 0.043(3) Uani 1 d .
H5 H 0.9324 1.4116 0.2598 0.051 Uiso 1 calc R
C6 C 0.9309(6) 1.3419(6) 0.1990(5) 0.037(3) Uani 1 d .
H6 H 0.8787 1.3305 0.2115 0.044 Uiso 1 calc R
C7 C 0.8941(6) 1.3232(6) 0.0384(4) 0.031(2) Uani 1 d .
C8 C 0.8757(9) 1.4106(7) 0.0306(5) 0.073(4) Uani 1 d .
H8 H 0.8835 1.4321 0.0643 0.087 Uiso 1 calc R
C9 C 0.8459(9) 1.4656(8) -0.0272(7) 0.083(5) Uani 1 d .
H9 H 0.8323 1.5253 -0.0325 0.100 Uiso 1 calc R
C10 C 0.8355(8) 1.4368(9) -0.0765(6) 0.070(4) Uani 1 d .
H10 H 0.8189 1.4755 -0.1167 0.084 Uiso 1 calc R
C11 C 0.8491(9) 1.3537(8) -0.0675(6) 0.073(4) Uani 1 d .
H11 H 0.8401 1.3326 -0.1011 0.087 Uiso 1 calc R
C12 C 0.8764(8) 1.2967(7) -0.0093(5) 0.058(3) Uani 1 d .
H12 H 0.8826 1.2375 -0.0032 0.069 Uiso 1 calc R
C13 C 1.0197(5) 1.1716(5) 0.0949(4) 0.028(2) Uani 1 d .
H13A H 1.0063 1.1550 0.0582 0.033 Uiso 1 calc R
H13B H 1.0676 1.1971 0.0842 0.033 Uiso 1 calc R
C14 C 1.0403(6) 1.0924(6) 0.1528(4) 0.032(2) Uani 1 d .
H14A H 1.0637 1.1065 0.1871 0.039 Uiso 1 calc R
H14B H 1.0812 1.0457 0.1415 0.039 Uiso 1 calc R
C15 C 0.9730(6) 0.9662(6) 0.2451(4) 0.029(2) Uani 1 d .
C16 C 0.9131(6) 0.9273(6) 0.2755(4) 0.036(3) Uani 1 d .
H16 H 0.8573 0.9512 0.2624 0.043 Uiso 1 calc R
C17 C 0.9336(7) 0.8529(6) 0.3252(5) 0.047(3) Uani 1 d .
H17 H 0.8915 0.8273 0.3467 0.056 Uiso 1 calc R
C18 C 1.0153(8) 0.8162(7) 0.3434(5) 0.052(3) Uani 1 d .
H18 H 1.0298 0.7649 0.3767 0.062 Uiso 1 calc R
C19 C 1.0755(7) 0.8557(6) 0.3122(5) 0.044(3) Uani 1 d .
H19 H 1.1317 0.8304 0.3238 0.053 Uiso 1 calc R
C20 C 1.0550(6) 0.9306(6) 0.2648(4) 0.034(2) Uani 1 d .
H20 H 1.0966 0.9583 0.2453 0.041 Uiso 1 calc R
C21 C 0.9236(6) 1.0149(5) 0.1179(4) 0.023(2) Uani 1 d .
C22 C 0.8532(6) 1.0498(6) 0.0827(5) 0.036(3) Uani 1 d .
H22 H 0.8146 1.0975 0.0904 0.043 Uiso 1 calc R
C23 C 0.8368(7) 1.0167(7) 0.0357(5) 0.046(3) Uani 1 d .
H23 H 0.7877 1.0418 0.0112 0.055 Uiso 1 calc R
C24 C 0.8921(8) 0.9475(7) 0.0250(5) 0.055(3) Uani 1 d .
H24 H 0.8813 0.9243 -0.0069 0.066 Uiso 1 calc R
C25 C 0.9625(8) 0.9119(8) 0.0602(5) 0.066(4) Uani 1 d .
H25 H 1.0007 0.8638 0.0526 0.079 Uiso 1 calc R
C26 C 0.9786(7) 0.9451(7) 0.1065(5) 0.057(4) Uani 1 d .
H26 H 1.0278 0.9198 0.1307 0.069 Uiso 1 calc R
C27 C 0.5037(6) 1.3698(5) 0.0886(4) 0.028(2) Uani 1 d .
C28 C 0.5324(7) 1.4213(6) 0.1154(5) 0.047(3) Uani 1 d .
H28 H 0.5824 1.3990 0.1389 0.057 Uiso 1 calc R
C29 C 0.4902(7) 1.5038(6) 0.1089(6) 0.052(3) Uani 1 d .
H29 H 0.5106 1.5377 0.1287 0.063 Uiso 1 calc R
C30 C 0.4195(7) 1.5379(6) 0.0745(5) 0.039(3) Uani 1 d .
H30 H 0.3904 1.5953 0.0700 0.046 Uiso 1 calc R
C31 C 0.3906(7) 1.4885(7) 0.0464(5) 0.054(3) Uani 1 d .
H31 H 0.3415 1.5118 0.0218 0.065 Uiso 1 calc R
C32 C 0.4329(7) 1.4043(7) 0.0538(5) 0.054(3) Uani 1 d .
H32 H 0.4121 1.3704 0.0343 0.065 Uiso 1 calc R
C33 C 0.5918(6) 1.2513(5) 0.0210(4) 0.028(2) Uani 1 d .
C34 C 0.5356(7) 1.2582(6) -0.0258(5) 0.042(3) Uani 1 d .
H34 H 0.4787 1.2653 -0.0162 0.051 Uiso 1 calc R
C35 C 0.5624(8) 1.2548(7) -0.0865(5) 0.049(3) Uani 1 d .
H35 H 0.5241 1.2617 -0.1184 0.058 Uiso 1 calc R
C36 C 0.6440(8) 1.2414(6) -0.0986(5) 0.043(3) Uani 1 d .
H36 H 0.6627 1.2382 -0.1393 0.052 Uiso 1 calc R
C37 C 0.7004(7) 1.2324(6) -0.0534(5) 0.041(3) Uani 1 d .
H37 H 0.7575 1.2221 -0.0629 0.049 Uiso 1 calc R
C38 C 0.6741(6) 1.2384(6) 0.0062(4) 0.032(2) Uani 1 d .
H38 H 0.7133 1.2334 0.0370 0.038 Uiso 1 calc R
C39 C 0.4764(6) 1.2002(6) 0.1170(4) 0.031(2) Uani 1 d .
H39A H 0.4409 1.2172 0.1507 0.037 Uiso 1 calc R
H39B H 0.4416 1.2139 0.0791 0.037 Uiso 1 calc R
C40 C 0.5159(6) 1.1057(6) 0.1381(4) 0.037(3) Uani 1 d .
H40A H 0.5449 1.0867 0.1026 0.044 Uiso 1 calc R
H40B H 0.4736 1.0732 0.1538 0.044 Uiso 1 calc R
C41 C 0.5250(5) 1.0891(5) 0.2707(4) 0.024(2) Uani 1 d .
C42 C 0.4732(6) 1.0337(6) 0.2912(4) 0.035(2) Uani 1 d .
H42 H 0.4723 0.9935 0.2691 0.042 Uiso 1 calc R
C43 C 0.4234(6) 1.0362(6) 0.3430(4) 0.038(3) Uani 1 d .
H43 H 0.3893 0.9973 0.3569 0.045 Uiso 1 calc R
C44 C 0.4235(7) 1.0949(6) 0.3742(5) 0.042(3) Uani 1 d .
H44 H 0.3886 1.0980 0.4093 0.050 Uiso 1 calc R
C45 C 0.4754(6) 1.1504(6) 0.3540(5) 0.041(3) Uani 1 d .
H45 H 0.4761 1.1907 0.3761 0.050 Uiso 1 calc R
C46 C 0.5253(6) 1.1476(6) 0.3029(5) 0.033(2) Uani 1 d .
H46 H 0.5601 1.1858 0.2897 0.040 Uiso 1 calc R
C47 C 0.6534(6) 0.9802(5) 0.2139(4) 0.028(2) Uani 1 d .
C48 C 0.6917(7) 0.9547(7) 0.1644(5) 0.051(3) Uani 1 d .
H48 H 0.6826 0.9928 0.1231 0.061 Uiso 1 calc R
C49 C 0.7436(8) 0.8747(7) 0.1730(6) 0.068(4) Uani 1 d .
H49 H 0.7699 0.8581 0.1379 0.082 Uiso 1 calc R
C50 C 0.7570(7) 0.8192(7) 0.2324(6) 0.051(3) Uani 1 d .
H50 H 0.7925 0.7640 0.2384 0.061 Uiso 1 calc R
C51 C 0.7192(7) 0.8434(6) 0.2833(5) 0.050(3) Uani 1 d .
H51 H 0.7282 0.8053 0.3246 0.060 Uiso 1 calc R
C52 C 0.6676(7) 0.9248(6) 0.2734(5) 0.044(3) Uani 1 d .
H52 H 0.6417 0.9423 0.3084 0.053 Uiso 1 calc R
C53 C 0.7453(6) 1.5835(5) 0.3100(4) 0.029(2) Uani 1 d .
C54 C 0.8216(6) 1.5642(6) 0.2831(5) 0.038(3) Uani 1 d .
H54 H 0.8271 1.5405 0.2487 0.045 Uiso 1 calc R
C55 C 0.8902(7) 1.5786(6) 0.3053(5) 0.047(3) Uani 1 d .
H55 H 0.9423 1.5655 0.2862 0.056 Uiso 1 calc R
C56 C 0.8819(7) 1.6123(6) 0.3561(5) 0.047(3) Uani 1 d .
H56 H 0.9288 1.6223 0.3717 0.056 Uiso 1 calc R
C57 C 0.8073(8) 1.6315(6) 0.3841(5) 0.047(3) Uani 1 d .
H57 H 0.8023 1.6542 0.4190 0.056 Uiso 1 calc R
C58 C 0.7389(7) 1.6173(5) 0.3607(4) 0.037(3) Uani 1 d .
H58 H 0.6868 1.6310 0.3797 0.044 Uiso 1 calc R
C59 C 0.6741(5) 1.5871(5) 0.1944(4) 0.023(2) Uani 1 d .
C60 C 0.6923(6) 1.5251(6) 0.1642(4) 0.030(2) Uani 1 d .
H60 H 0.6953 1.4675 0.1873 0.037 Uiso 1 calc R
C61 C 0.7060(6) 1.5457(7) 0.1007(5) 0.042(3) Uani 1 d .
H61 H 0.7181 1.5020 0.0802 0.051 Uiso 1 calc R
C62 C 0.7028(6) 1.6283(6) 0.0660(4) 0.036(3) Uani 1 d .
H62 H 0.7139 1.6418 0.0221 0.044 Uiso 1 calc R
C63 C 0.6830(7) 1.6909(6) 0.0962(5) 0.044(3) Uani 1 d .
H63 H 0.6783 1.7486 0.0724 0.053 Uiso 1 calc R
C64 C 0.6698(6) 1.6719(6) 0.1607(5) 0.040(3) Uani 1 d .
H64 H 0.6582 1.7154 0.1814 0.048 Uiso 1 calc R
C65 C 0.5655(6) 1.6391(5) 0.2898(4) 0.031(2) Uani 1 d .
H65A H 0.5609 1.6406 0.3342 0.037 Uiso 1 calc R
H65B H 0.5676 1.6964 0.2626 0.037 Uiso 1 calc R
C66 C 0.4930(5) 1.6132(5) 0.2718(4) 0.029(2) Uani 1 d .
H66A H 0.4936 1.6199 0.2259 0.035 Uiso 1 calc R
H66B H 0.4411 1.6500 0.2818 0.035 Uiso 1 calc R
C67 C 0.4527(5) 1.5030(6) 0.3918(4) 0.025(2) Uani 1 d .
C68 C 0.4055(6) 1.5777(6) 0.4025(5) 0.043(3) Uani 1 d .
H68 H 0.3973 1.6297 0.3696 0.052 Uiso 1 calc R
C69 C 0.3704(7) 1.5771(6) 0.4604(5) 0.047(3) Uani 1 d .
H69 H 0.3381 1.6285 0.4671 0.056 Uiso 1 calc R
C70 C 0.3819(6) 1.5024(6) 0.5084(4) 0.034(3) Uani 1 d .
H70 H 0.3584 1.5023 0.5486 0.041 Uiso 1 calc R
C71 C 0.4269(7) 1.4290(6) 0.4980(5) 0.043(3) Uani 1 d .
H71 H 0.4334 1.3769 0.5307 0.051 Uiso 1 calc R
C72 C 0.4638(6) 1.4292(6) 0.4400(5) 0.039(3) Uani 1 d .
H72 H 0.4970 1.3776 0.4338 0.046 Uiso 1 calc R
C73 C 0.4263(6) 1.4695(6) 0.2750(4) 0.031(2) Uani 1 d .
C74 C 0.3521(7) 1.5258(8) 0.2548(6) 0.065(4) Uani 1 d .
H74 H 0.3393 1.5807 0.2613 0.078 Uiso 1 calc R
C75 C 0.2961(8) 1.5023(9) 0.2248(7) 0.097(6) Uani 1 d .
H75 H 0.2440 1.5404 0.2121 0.116 Uiso 1 calc R
C76 C 0.3151(7) 1.4243(8) 0.2132(5) 0.060(4) Uani 1 d .
H76 H 0.2778 1.4096 0.1904 0.072 Uiso 1 calc R
C77 C 0.3878(7) 1.3681(7) 0.2347(5) 0.046(3) Uani 1 d .
H77 H 0.3999 1.3128 0.2288 0.055 Uiso 1 calc R
C78 C 0.4439(6) 1.3904(6) 0.2648(5) 0.036(3) Uani 1 d .
H78 H 0.4951 1.3511 0.2787 0.043 Uiso 1 calc R
C79 C 0.8992(6) 1.3087(6) 0.4745(4) 0.030(2) Uani 1 d .
C80 C 0.8372(7) 1.3783(6) 0.4798(5) 0.040(3) Uani 1 d .
H80 H 0.7825 1.3839 0.4674 0.048 Uiso 1 calc R
C81 C 0.8553(7) 1.4396(6) 0.5030(5) 0.049(3) Uani 1 d .
H81 H 0.8126 1.4869 0.5066 0.059 Uiso 1 calc R
C82 C 0.9341(9) 1.4328(7) 0.5209(5) 0.055(3) Uani 1 d .
H82 H 0.9459 1.4743 0.5378 0.066 Uiso 1 calc R
C83 C 0.9964(7) 1.3645(7) 0.5139(5) 0.047(3) Uani 1 d .
H83 H 1.0515 1.3602 0.5245 0.056 Uiso 1 calc R
C84 C 0.9784(6) 1.3025(6) 0.4915(4) 0.037(3) Uani 1 d .
H84 H 1.0213 1.2553 0.4878 0.045 Uiso 1 calc R
C85 C 0.9498(6) 1.1812(6) 0.4053(4) 0.029(2) Uani 1 d .
C86 C 0.9564(7) 1.0989(7) 0.4010(5) 0.053(3) Uani 1 d .
H86 H 0.9214 1.0654 0.4250 0.063 Uiso 1 calc R
C87 C 1.0142(9) 1.0666(8) 0.3615(5) 0.069(4) Uani 1 d .
H87 H 1.0188 1.0107 0.3585 0.083 Uiso 1 calc R
C88 C 1.0645(7) 1.1144(9) 0.3269(5) 0.055(3) Uani 1 d .
H88 H 1.1058 1.0905 0.3015 0.066 Uiso 1 calc R
C89 C 1.0566(7) 1.1935(9) 0.3282(5) 0.059(3) Uani 1 d .
H89 H 1.0903 1.2267 0.3019 0.070 Uiso 1 calc R
C90 C 0.9995(7) 1.2295(7) 0.3677(5) 0.046(3) Uani 1 d .
H90 H 0.9950 1.2863 0.3686 0.055 Uiso 1 calc R
C91 C 0.8768(6) 1.1396(6) 0.5301(4) 0.037(3) Uani 1 d .
H91A H 0.8945 1.0827 0.5227 0.045 Uiso 1 calc R
H91B H 0.9179 1.1445 0.5579 0.045 Uiso 1 calc R
C92 C 0.7917(6) 1.1498(6) 0.5614(4) 0.031(2) Uani 1 d .
H92A H 0.7778 1.2021 0.5755 0.037 Uiso 1 calc R
H92B H 0.7914 1.1002 0.5985 0.037 Uiso 1 calc R
C93 C 0.6169(6) 1.1691(5) 0.5394(4) 0.031(2) Uani 1 d .
C94 C 0.5532(7) 1.1553(6) 0.5099(5) 0.044(3) Uani 1 d .
H94 H 0.5629 1.1408 0.4713 0.053 Uiso 1 calc R
C95 C 0.4751(8) 1.1627(8) 0.5364(6) 0.064(4) Uani 1 d .
H95 H 0.4317 1.1528 0.5164 0.077 Uiso 1 calc R
C96 C 0.4617(8) 1.1846(7) 0.5927(6) 0.064(4) Uani 1 d .
H96 H 0.4087 1.1903 0.6112 0.077 Uiso 1 calc R
C97 C 0.5256(8) 1.1981(7) 0.6214(6) 0.057(4) Uani 1 d .
H97 H 0.5159 1.2127 0.6599 0.068 Uiso 1 calc R
C98 C 0.6028(7) 1.1909(6) 0.5957(4) 0.038(3) Uani 1 d .
H98 H 0.6460 1.2007 0.6161 0.046 Uiso 1 calc R
C99 C 0.7414(5) 1.0500(5) 0.4920(4) 0.026(2) Uani 1 d .
C100 C 0.7409(7) 1.0405(6) 0.4325(5) 0.040(3) Uani 1 d .
H100 H 0.7270 1.0895 0.3972 0.048 Uiso 1 calc R
C101 C 0.7605(7) 0.9594(7) 0.4234(5) 0.050(3) Uani 1 d .
H101 H 0.7581 0.9532 0.3824 0.060 Uiso 1 calc R
C102 C 0.7831(7) 0.8890(6) 0.4738(5) 0.054(3) Uani 1 d .
H102 H 0.7970 0.8337 0.4679 0.064 Uiso 1 calc R
C103 C 0.7857(7) 0.8983(6) 0.5324(5) 0.051(3) Uani 1 d .
H103 H 0.8030 0.8493 0.5671 0.061 Uiso 1 calc R
C104 C 0.7636(6) 0.9776(6) 0.5420(5) 0.039(3) Uani 1 d .
H104 H 0.7635 0.9826 0.5835 0.047 Uiso 1 calc R
Cd2 Cd 0.31448(5) 0.89478(5) 0.21805(4) 0.0394(2) Uani 1 d .
Cl1 Cl 0.29014(16) 0.75456(16) 0.27892(14) 0.0480(7) Uani 1 d .
Cl2 Cl 0.2333(2) 0.9514(2) 0.12019(15) 0.0851(13) Uani 1 d .
Cl3 Cl 0.46342(17) 0.87496(17) 0.19864(13) 0.0479(7) Uani 1 d .
Cl4 Cl 0.25424(16) 0.98942(15) 0.28337(11) 0.0392(6) Uani 1 d .
O1 O 1.2618(5) 1.3054(5) 0.1041(4) 0.080(3) Uani 1 d DU
C105 C 1.2648(9) 1.1651(8) 0.1001(7) 0.105(5) Uani 1 d DU
H10A H 1.2623 1.1920 0.0545 0.158 Uiso 1 calc R
H10B H 1.2168 1.1412 0.1130 0.158 Uiso 1 calc R
H10C H 1.3152 1.1194 0.1108 0.158 Uiso 1 calc R
C106 C 1.2689(9) 1.2044(8) 0.2052(6) 0.098(5) Uani 1 d DU
H10D H 1.2688 1.2539 0.2197 0.147 Uiso 1 calc R
H10E H 1.3196 1.1602 0.2196 0.147 Uiso 1 calc R
H10F H 1.2212 1.1820 0.2224 0.147 Uiso 1 calc R
C107 C 1.2647(8) 1.2309(8) 0.1339(7) 0.081(4) Uani 1 d DU
O2 O 1.1170(8) 1.2696(8) -0.0190(6) 0.145(5) Uani 1 d DU
C108 C 1.0685(10) 1.4191(9) -0.0653(8) 0.130(6) Uani 1 d DU
H10G H 1.0723 1.4219 -0.0221 0.194 Uiso 1 calc R
H10H H 1.0116 1.4436 -0.0805 0.194 Uiso 1 calc R
H10I H 1.1047 1.4514 -0.0925 0.194 Uiso 1 calc R
C109 C 1.0910(11) 1.3115(11) -0.1294(7) 0.131(6) Uani 1 d DU
H10J H 1.1085 1.2499 -0.1239 0.196 Uiso 1 calc R
H10K H 1.1279 1.3401 -0.1589 0.196 Uiso 1 calc R
H10L H 1.0346 1.3332 -0.1461 0.196 Uiso 1 calc R
C110 C 1.0942(9) 1.3287(9) -0.0664(7) 0.095(4) Uani 1 d DU
O3 O 1.0788(9) 0.5951(9) 0.2277(7) 0.171(5) Uani 1 d DU
C111 C 1.0999(16) 0.7387(11) 0.2010(9) 0.217(9) Uani 1 d DU
H11A H 1.0881 0.7385 0.1584 0.326 Uiso 1 calc R
H11B H 1.1551 0.7476 0.2024 0.326 Uiso 1 calc R
H11C H 1.0593 0.7848 0.2124 0.326 Uiso 1 calc R
C112 C 1.1377(13) 0.6145(12) 0.3148(8) 0.157(7) Uani 1 d DU
H11D H 1.1448 0.5526 0.3288 0.235 Uiso 1 calc R
H11E H 1.1033 0.6401 0.3449 0.235 Uiso 1 calc R
H11F H 1.1917 0.6277 0.3123 0.235 Uiso 1 calc R
C113 C 1.0954(16) 0.6514(13) 0.2487(10) 0.183(7) Uani 1 d DU
O4 O 1.1844(7) 0.3384(7) 0.4643(6) 0.122(4) Uani 1 d DU
C114 C 1.3089(9) 0.3220(12) 0.4122(8) 0.141(6) Uani 1 d DU
H11G H 1.3321 0.3231 0.4512 0.212 Uiso 1 calc R
H11H H 1.3299 0.3603 0.3761 0.212 Uiso 1 calc R
H11I H 1.3248 0.2639 0.4082 0.212 Uiso 1 calc R
C115 C 1.1681(11) 0.3607(12) 0.3580(7) 0.164(7) Uani 1 d DU
H11J H 1.1099 0.3814 0.3670 0.246 Uiso 1 calc R
H11K H 1.1763 0.3057 0.3492 0.246 Uiso 1 calc R
H11L H 1.1844 0.4019 0.3213 0.246 Uiso 1 calc R
C116 C 1.2191(9) 0.3501(10) 0.4135(7) 0.091(4) Uani 1 d DU
O1W O 0.6109(7) 1.0292(7) -0.0041(5) 0.115(4) Uani 1 d .
O2W O 0.5474(7) 1.8953(7) 0.0518(6) 0.136(4) Uani 1 d .

loop_
_atom_site_aniso_label
_atom_site_aniso_U_11
_atom_site_aniso_U_22
_atom_site_aniso_U_33
_atom_site_aniso_U_23
_atom_site_aniso_U_13
_atom_site_aniso_U_12
Pt1 0.0229(2) 0.01922(18) 0.0204(2) -0.00617(15) -0.00159(15) -0.00417(15)
Pt2 0.0233(2) 0.01751(18) 0.0220(2) -0.00469(15) -0.00410(15) -0.00476(14)
Pt3 0.0223(2) 0.01709(18) 0.0212(2) -0.00507(15) -0.00018(15) -0.00365(14)
Pt4 0.0261(2) 0.01835(18) 0.0200(2) -0.00469(15) -0.00290(15) -0.00583(15)
Cd1 0.0302(4) 0.0235(4) 0.0222(4) -0.0096(3) 0.0006(3) -0.0073(3)
S1 0.0247(13) 0.0189(11) 0.0228(13) -0.0044(10) -0.0030(10) -0.0063(9)
S2 0.0249(13) 0.0210(12) 0.0206(12) -0.0029(10) -0.0042(10) -0.0049(10)
S3 0.0224(13) 0.0196(12) 0.0293(14) -0.0053(10) -0.0015(10) -0.0058(9)
S4 0.0226(13) 0.0205(12) 0.0223(13) -0.0052(10) -0.0011(10) -0.0066(9)
P1 0.0288(15) 0.0254(13) 0.0203(13) -0.0054(11) 0.0009(11) -0.0049(11)
P2 0.0243(14) 0.0218(13) 0.0243(14) -0.0064(10) -0.0024(11) -0.0017(10)
P3 0.0267(14) 0.0237(13) 0.0285(15) -0.0064(11) -0.0076(11) -0.0040(11)
P4 0.0296(15) 0.0197(13) 0.0286(14) -0.0037(11) -0.0051(11) -0.0099(11)
P5 0.0302(15) 0.0172(12) 0.0261(14) -0.0052(10) 0.0000(11) -0.0056(10)
P6 0.0267(14) 0.0226(13) 0.0238(14) -0.0062(10) -0.0024(11) -0.0012(10)
P7 0.0284(14) 0.0240(13) 0.0258(14) -0.0073(11) -0.0058(11) -0.0059(11)
P8 0.0355(16) 0.0246(13) 0.0197(13) -0.0034(11) -0.0013(11) -0.0114(11)
C1 0.038(6) 0.027(5) 0.023(5) -0.008(4) 0.002(5) -0.013(4)
C2 0.044(7) 0.047(7) 0.047(7) -0.025(6) 0.005(5) -0.020(5)
C3 0.050(8) 0.061(8) 0.061(8) -0.024(7) 0.013(6) -0.032(6)
C4 0.047(7) 0.046(7) 0.050(7) -0.019(6) 0.007(6) -0.026(6)
C5 0.048(7) 0.047(7) 0.045(7) -0.027(6) 0.019(6) -0.022(6)
C6 0.037(6) 0.043(6) 0.042(7) -0.024(5) 0.012(5) -0.019(5)
C7 0.039(6) 0.031(6) 0.021(5) -0.004(4) 0.008(5) -0.009(5)
C8 0.135(13) 0.038(7) 0.031(7) -0.006(6) -0.014(7) 0.002(8)
C9 0.108(13) 0.048(8) 0.073(11) 0.010(8) -0.011(9) -0.012(8)
C10 0.090(11) 0.078(10) 0.039(8) 0.003(7) -0.034(7) -0.029(8)
C11 0.116(13) 0.054(9) 0.052(9) 0.003(7) -0.033(8) -0.040(8)
C12 0.094(10) 0.053(8) 0.026(7) 0.006(6) -0.021(6) -0.033(7)
C13 0.023(5) 0.037(6) 0.022(5) -0.009(4) -0.001(4) -0.003(4)
C14 0.034(6) 0.036(6) 0.034(6) -0.016(5) -0.004(5) -0.014(5)
C15 0.038(6) 0.026(5) 0.027(6) -0.011(4) -0.007(5) -0.009(4)
C16 0.043(7) 0.024(5) 0.036(6) 0.000(5) -0.012(5) -0.003(5)
C17 0.049(8) 0.042(7) 0.042(7) -0.005(5) 0.012(6) -0.009(6)
C18 0.069(9) 0.040(7) 0.031(7) 0.001(5) -0.008(6) 0.005(6)
C19 0.039(7) 0.041(7) 0.043(7) -0.013(5) -0.011(5) 0.012(5)
C20 0.034(6) 0.037(6) 0.027(6) -0.009(5) -0.008(5) 0.000(5)
C21 0.028(6) 0.021(5) 0.022(5) -0.007(4) -0.004(4) -0.007(4)
C22 0.028(6) 0.040(6) 0.044(7) -0.025(5) -0.007(5) 0.001(5)
C23 0.043(7) 0.049(7) 0.044(7) -0.019(6) -0.019(5) 0.002(5)
C24 0.079(10) 0.058(8) 0.037(7) -0.035(6) -0.003(7) -0.009(7)
C25 0.067(9) 0.074(9) 0.056(8) -0.049(7) -0.026(7) 0.027(7)
C26 0.059(8) 0.053(7) 0.059(8) -0.044(6) -0.028(6) 0.030(6)
C27 0.036(6) 0.020(5) 0.023(5) -0.005(4) -0.007(4) 0.004(4)
C28 0.043(7) 0.038(6) 0.064(8) -0.020(6) -0.008(6) -0.006(5)
C29 0.048(8) 0.031(6) 0.083(9) -0.026(6) -0.005(7) -0.004(5)
C30 0.045(7) 0.021(5) 0.040(7) -0.003(5) 0.001(5) 0.002(5)
C31 0.046(8) 0.053(8) 0.055(8) -0.019(6) -0.028(6) 0.016(6)
C32 0.055(8) 0.044(7) 0.066(8) -0.037(6) -0.033(6) 0.019(6)
C33 0.037(6) 0.021(5) 0.025(5) -0.004(4) -0.008(5) -0.004(4)
C34 0.038(7) 0.044(7) 0.042(7) -0.010(5) -0.017(5) -0.005(5)
C35 0.056(8) 0.050(7) 0.042(7) -0.023(6) -0.010(6) -0.002(6)
C36 0.069(9) 0.036(6) 0.027(6) -0.021(5) -0.007(6) -0.003(6)
C37 0.041(7) 0.039(6) 0.036(7) -0.013(5) 0.006(5) 0.002(5)
C38 0.034(6) 0.038(6) 0.016(5) -0.002(4) -0.013(4) 0.001(5)
C39 0.024(6) 0.040(6) 0.033(6) -0.011(5) -0.014(4) -0.008(4)
C40 0.047(7) 0.036(6) 0.032(6) -0.004(5) -0.004(5) -0.023(5)
C41 0.020(5) 0.024(5) 0.027(5) -0.008(4) -0.001(4) -0.003(4)
C42 0.039(7) 0.031(6) 0.037(6) -0.004(5) -0.009(5) -0.013(5)
C43 0.040(7) 0.040(6) 0.033(6) -0.002(5) 0.001(5) -0.020(5)
C44 0.047(7) 0.048(7) 0.036(7) -0.014(5) 0.005(5) -0.022(6)
C45 0.043(7) 0.045(7) 0.046(7) -0.025(5) 0.002(6) -0.018(5)
C46 0.023(6) 0.034(6) 0.047(7) -0.010(5) 0.000(5) -0.016(4)
C47 0.027(6) 0.022(5) 0.035(6) -0.007(4) -0.005(5) -0.007(4)
C48 0.067(9) 0.037(7) 0.039(7) -0.007(5) 0.000(6) 0.000(6)
C49 0.085(11) 0.052(8) 0.054(9) -0.024(7) 0.002(7) 0.017(7)
C50 0.044(7) 0.038(7) 0.076(9) -0.027(7) 0.008(7) -0.011(5)
C51 0.053(8) 0.026(6) 0.055(8) 0.001(5) -0.002(6) 0.004(5)
C52 0.052(8) 0.036(6) 0.044(7) -0.011(5) 0.008(6) -0.013(5)
C53 0.043(7) 0.023(5) 0.022(5) 0.002(4) -0.009(5) -0.018(5)
C54 0.041(7) 0.030(6) 0.044(7) -0.011(5) 0.002(5) -0.013(5)
C55 0.034(7) 0.047(7) 0.062(8) -0.020(6) -0.003(6) -0.007(5)
C56 0.048(8) 0.041(7) 0.054(8) -0.009(6) -0.020(6) -0.016(6)
C57 0.074(9) 0.028(6) 0.040(7) -0.012(5) -0.024(6) -0.005(6)
C58 0.067(8) 0.024(5) 0.021(6) -0.004(4) 0.000(5) -0.015(5)
C59 0.021(5) 0.024(5) 0.020(5) 0.001(4) -0.007(4) -0.005(4)
C60 0.039(6) 0.027(5) 0.026(6) -0.008(4) 0.001(5) -0.010(4)
C61 0.050(7) 0.042(7) 0.039(7) -0.014(5) -0.007(5) -0.013(5)
C62 0.035(6) 0.046(7) 0.021(6) 0.003(5) -0.009(5) -0.010(5)
C63 0.053(8) 0.029(6) 0.038(7) 0.010(5) 0.001(6) -0.012(5)
C64 0.051(7) 0.034(6) 0.035(7) -0.010(5) 0.003(5) -0.009(5)
C65 0.040(6) 0.017(5) 0.032(6) -0.007(4) 0.000(5) 0.001(4)
C66 0.024(5) 0.027(5) 0.027(6) 0.001(4) 0.002(4) 0.000(4)
C67 0.017(5) 0.031(5) 0.034(6) -0.018(5) 0.000(4) -0.007(4)
C68 0.036(7) 0.036(6) 0.041(7) 0.002(5) 0.005(5) 0.003(5)
C69 0.060(8) 0.031(6) 0.037(7) -0.009(5) 0.013(6) 0.008(5)
C70 0.039(6) 0.040(6) 0.023(6) -0.010(5) 0.021(5) -0.012(5)
C71 0.054(8) 0.031(6) 0.032(6) 0.008(5) 0.010(5) -0.012(5)
C72 0.049(7) 0.026(6) 0.039(7) -0.014(5) 0.007(5) 0.000(5)
C73 0.030(6) 0.041(6) 0.018(5) -0.009(4) -0.011(4) 0.003(5)
C74 0.037(7) 0.066(8) 0.101(11) -0.053(8) -0.029(7) 0.013(6)
C75 0.060(10) 0.093(11) 0.136(14) -0.065(10) -0.070(9) 0.041(8)
C76 0.054(8) 0.075(9) 0.059(8) -0.030(7) -0.037(7) -0.007(7)
C77 0.046(7) 0.040(7) 0.057(8) -0.021(6) -0.009(6) -0.008(6)
C78 0.026(6) 0.028(6) 0.055(7) -0.012(5) -0.008(5) -0.006(4)
C79 0.038(6) 0.036(6) 0.021(5) -0.013(4) -0.001(4) -0.013(5)
C80 0.047(7) 0.037(6) 0.048(7) -0.024(5) -0.001(5) -0.019(5)
C81 0.054(8) 0.034(6) 0.065(8) -0.017(6) -0.017(6) -0.011(6)
C82 0.098(11) 0.044(7) 0.040(7) -0.015(6) -0.002(7) -0.042(7)
C83 0.052(8) 0.067(8) 0.033(7) -0.009(6) -0.006(5) -0.040(7)
C84 0.034(7) 0.041(6) 0.038(6) -0.012(5) 0.004(5) -0.011(5)
C85 0.023(6) 0.032(6) 0.033(6) -0.014(5) -0.009(4) -0.001(4)
C86 0.066(9) 0.047(7) 0.043(7) -0.020(6) 0.002(6) -0.002(6)
C87 0.098(12) 0.041(8) 0.041(8) -0.007(6) -0.011(7) 0.029(7)
C88 0.037(7) 0.071(9) 0.042(8) -0.017(7) -0.014(6) 0.019(7)
C89 0.035(7) 0.090(10) 0.050(8) -0.030(7) 0.012(6) -0.006(7)
C90 0.049(8) 0.048(7) 0.036(7) -0.014(5) -0.002(6) -0.003(6)
C91 0.047(7) 0.030(6) 0.034(6) -0.004(5) -0.010(5) -0.012(5)
C92 0.047(7) 0.027(5) 0.019(5) -0.004(4) -0.007(5) -0.012(5)
C93 0.047(7) 0.015(5) 0.029(6) 0.000(4) -0.009(5) -0.006(4)
C94 0.049(8) 0.048(7) 0.033(6) -0.003(5) 0.001(6) -0.020(6)
C95 0.045(8) 0.069(9) 0.063(9) 0.004(7) 0.007(7) -0.013(7)
C96 0.043(8) 0.046(8) 0.069(10) 0.013(6) 0.032(7) 0.007(6)
C97 0.062(9) 0.036(7) 0.053(8) -0.001(6) 0.018(7) 0.004(6)
C98 0.050(7) 0.023(5) 0.032(6) 0.000(5) 0.008(5) -0.003(5)
C99 0.028(6) 0.017(5) 0.033(6) -0.002(4) -0.005(4) -0.012(4)
C100 0.068(8) 0.019(5) 0.040(7) -0.012(5) -0.007(6) -0.014(5)
C101 0.086(10) 0.040(7) 0.037(7) -0.022(6) 0.000(6) -0.027(6)
C102 0.083(10) 0.023(6) 0.051(8) -0.010(6) -0.011(7) -0.003(6)
C103 0.084(10) 0.025(6) 0.037(7) 0.008(5) -0.017(6) -0.013(6)
C104 0.052(7) 0.035(6) 0.024(6) 0.000(5) -0.004(5) -0.010(5)
Cd2 0.0438(5) 0.0334(4) 0.0395(5) -0.0163(4) -0.0145(4) 0.0037(4)
Cl1 0.0348(16) 0.0306(14) 0.076(2) -0.0153(14) -0.0119(14) 0.0005(11)
Cl2 0.092(3) 0.083(2) 0.067(2) -0.0485(19) -0.049(2) 0.046(2)
Cl3 0.0509(18) 0.0490(17) 0.0502(18) -0.0220(14) 0.0010(14) -0.0144(14)
Cl4 0.0438(16) 0.0383(15) 0.0378(15) -0.0173(12) -0.0009(12) -0.0062(12)
O1 0.070(6) 0.050(5) 0.103(7) -0.007(5) 0.008(5) -0.002(5)
C105 0.078(10) 0.071(9) 0.173(13) -0.041(9) -0.011(10) -0.019(8)
C106 0.089(10) 0.057(9) 0.120(11) 0.007(8) 0.009(10) -0.009(8)
C107 0.050(7) 0.049(7) 0.130(10) -0.007(7) 0.000(7) -0.012(6)
O2 0.117(10) 0.124(9) 0.143(10) 0.038(8) 0.017(8) -0.028(8)
C108 0.094(12) 0.096(11) 0.191(15) -0.037(11) 0.016(11) -0.020(10)
C109 0.123(13) 0.150(13) 0.129(13) -0.058(11) 0.032(11) -0.036(11)
C110 0.074(9) 0.094(9) 0.124(11) -0.029(8) 0.020(9) -0.044(8)
O3 0.160(12) 0.180(12) 0.214(13) -0.110(10) 0.033(10) -0.062(10)
C111 0.29(2) 0.147(15) 0.191(17) -0.087(13) -0.096(16) 0.050(15)
C112 0.193(17) 0.169(15) 0.134(14) -0.066(12) 0.021(13) -0.067(14)
C113 0.216(14) 0.174(14) 0.189(14) -0.106(12) -0.011(12) -0.032(13)
O4 0.115(9) 0.119(8) 0.140(9) -0.059(8) 0.067(7) -0.033(7)
C114 0.100(12) 0.166(14) 0.167(14) -0.043(12) 0.020(11) -0.060(12)
C115 0.183(15) 0.198(15) 0.123(13) 0.016(12) -0.034(11) -0.131(13)
C116 0.101(10) 0.108(9) 0.101(10) -0.057(8) -0.002(8) -0.059(8)
O1W 0.126(10) 0.114(9) 0.092(8) -0.002(6) 0.000(7) -0.037(7)
O2W 0.122(11) 0.137(10) 0.160(12) -0.049(9) -0.010(9) -0.038(9)

loop_
_atom_type_symbol
_atom_type_description
_atom_type_scat_dispersion_real
_atom_type_scat_dispersion_imag
_atom_type_scat_source
C C 0.0033 0.0016 'International Tables Vol C Tables 4.2.6.8 and 6.1.1.4'
H H 0.0000 0.0000 'International Tables Vol C Tables 4.2.6.8 and 6.1.1.4'
P P 0.1023 0.0942 'International Tables Vol C Tables 4.2.6.8 and 6.1.1.4'
S S 0.1246 0.1234 'International Tables Vol C Tables 4.2.6.8 and 6.1.1.4'
Cl Cl 0.1484 0.1585 'International Tables Vol C Tables 4.2.6.8 and 6.1.1.4'
Cd Cd -0.8075 1.2024 'International Tables Vol C Tables 4.2.6.8 and 6.1.1.4'
Pt Pt -1.7033 8.3905 'International Tables Vol C Tables 4.2.6.8 and 6.1.1.4'
O O 0.0106 0.0060 'International Tables Vol C Tables 4.2.6.8 and 6.1.1.4'

loop_
_geom_angle_atom_site_label_1
_geom_angle_atom_site_label_2
_geom_angle_atom_site_label_3
_geom_angle
P1 Pt1 P2 85.15(8)
P1 Pt1 S1 93.94(8)
P2 Pt1 S1 167.44(8)
P1 Pt1 S2 171.71(8)
P2 Pt1 S2 98.51(8)
S1 Pt1 S2 84.09(7)
P1 Pt1 Pt2 134.34(6)
P2 Pt1 Pt2 125.17(6)
S1 Pt1 Pt2 48.69(5)
S2 Pt1 Pt2 48.58(5)
P1 Pt1 Cd1 122.55(6)
P2 Pt1 Cd1 138.78(6)
S1 Pt1 Cd1 51.04(5)
S2 Pt1 Cd1 50.43(5)
Pt2 Pt1 Cd1 58.680(15)
P4 Pt2 P3 85.61(9)
P4 Pt2 S2 91.35(8)
P3 Pt2 S2 176.17(8)
P4 Pt2 S1 174.89(8)
P3 Pt2 S1 99.42(8)
S2 Pt2 S1 83.66(8)
P4 Pt2 Pt1 128.31(6)
P3 Pt2 Pt1 132.52(7)
S2 Pt2 Pt1 48.46(5)
S1 Pt2 Pt1 48.26(5)
P4 Pt2 Cd1 122.52(6)
P3 Pt2 Cd1 131.06(6)
S2 Pt2 Cd1 52.68(5)
S1 Pt2 Cd1 53.25(5)
Pt1 Pt2 Cd1 62.993(15)
P5 Pt3 P6 85.45(9)
P5 Pt3 S4 93.76(8)
P6 Pt3 S4 179.20(8)
P5 Pt3 S3 177.36(8)
P6 Pt3 S3 97.10(8)
S4 Pt3 S3 83.69(7)
P5 Pt3 Cd1 125.27(6)
P6 Pt3 Cd1 129.23(6)
S4 Pt3 Cd1 51.24(5)
S3 Pt3 Cd1 52.43(5)
P7 Pt4 P8 85.62(9)
P7 Pt4 S3 174.36(8)
P8 Pt4 S3 98.80(9)
P7 Pt4 S4 91.57(8)
P8 Pt4 S4 177.17(9)
S3 Pt4 S4 84.03(8)
P7 Pt4 Cd1 119.20(6)
P8 Pt4 Cd1 127.83(6)
S3 Pt4 Cd1 55.26(6)
S4 Pt4 Cd1 54.03(5)
S2 Cd1 S4 143.59(8)
S2 Cd1 S1 76.39(7)
S4 Cd1 S1 113.96(7)
S2 Cd1 S3 120.22(7)
S4 Cd1 S3 75.55(7)
S1 Cd1 S3 139.85(8)
S2 Cd1 Pt4 115.07(5)
S4 Cd1 Pt4 48.42(5)
S1 Cd1 Pt4 161.95(6)
S3 Cd1 Pt4 48.15(5)
S2 Cd1 Pt2 47.76(5)
S4 Cd1 Pt2 160.70(5)
S1 Cd1 Pt2 47.74(5)
S3 Cd1 Pt2 113.84(6)
Pt4 Cd1 Pt2 150.25(2)
S2 Cd1 Pt3 165.54(6)
S4 Cd1 Pt3 46.23(5)
S1 Cd1 Pt3 110.83(5)
S3 Cd1 Pt3 46.21(5)
Pt4 Cd1 Pt3 61.574(14)
Pt2 Cd1 Pt3 127.63(2)
S2 Cd1 Pt1 45.74(5)
S4 Cd1 Pt1 115.70(5)
S1 Cd1 Pt1 45.51(5)
S3 Cd1 Pt1 165.97(5)
Pt4 Cd1 Pt1 132.32(2)
Pt2 Cd1 Pt1 58.327(14)
Pt3 Cd1 Pt1 147.69(2)
Pt1 S1 Pt2 83.05(7)
Pt1 S1 Cd1 83.45(7)
Pt2 S1 Cd1 79.01(7)
Pt1 S2 Pt2 82.96(7)
Pt1 S2 Cd1 83.82(7)
Pt2 S2 Cd1 79.56(6)
Pt4 S3 Pt3 86.53(7)
Pt4 S3 Cd1 76.59(7)
Pt3 S3 Cd1 81.36(7)
Pt4 S4 Pt3 86.66(7)
Pt4 S4 Cd1 77.55(6)
Pt3 S4 Cd1 82.53(7)
C7 P1 C1 104.5(4)
C7 P1 C13 104.8(4)
C1 P1 C13 105.7(4)
C7 P1 Pt1 119.5(3)
C1 P1 Pt1 111.8(3)
C13 P1 Pt1 109.5(3)
C15 P2 C21 102.0(4)
C15 P2 C14 106.0(4)
C21 P2 C14 103.9(4)
C15 P2 Pt1 126.0(3)
C21 P2 Pt1 109.4(3)
C14 P2 Pt1 107.5(3)
C33 P3 C27 106.2(4)
C33 P3 C39 104.0(4)
C27 P3 C39 104.7(4)
C33 P3 Pt2 114.1(3)
C27 P3 Pt2 119.6(3)
C39 P3 Pt2 106.8(3)
C41 P4 C47 107.3(4)
C41 P4 C40 104.1(4)
C47 P4 C40 106.5(4)
C41 P4 Pt2 113.3(3)
C47 P4 Pt2 116.3(3)
C40 P4 Pt2 108.4(3)
C53 P5 C65 107.8(4)
C53 P5 C59 104.0(4)
C65 P5 C59 104.5(4)
C53 P5 Pt3 118.7(3)
C65 P5 Pt3 107.6(3)
C59 P5 Pt3 113.2(3)
C67 P6 C73 105.0(4)
C67 P6 C66 105.7(4)
C73 P6 C66 104.3(4)
C67 P6 Pt3 114.6(3)
C73 P6 Pt3 118.8(3)
C66 P6 Pt3 107.2(3)
C79 P7 C85 107.5(4)
C79 P7 C91 103.9(4)
C85 P7 C91 105.7(4)
C79 P7 Pt4 116.1(3)
C85 P7 Pt4 113.7(3)
C91 P7 Pt4 108.9(3)
C93 P8 C99 105.1(4)
C93 P8 C92 106.8(4)
C99 P8 C92 104.0(4)
C93 P8 Pt4 121.5(3)
C99 P8 Pt4 112.2(3)
C92 P8 Pt4 105.9(3)
C6 C1 C2 119.1(9)
C6 C1 P1 120.9(8)
C2 C1 P1 119.9(7)
C1 C2 C3 119.4(9)
C4 C3 C2 120.2(10)
C5 C4 C3 120.1(10)
C4 C5 C6 120.4(9)
C1 C6 C5 120.8(9)
C12 C7 C8 117.9(10)
C12 C7 P1 121.7(8)
C8 C7 P1 120.1(8)
C9 C8 C7 118.7(11)
C10 C9 C8 121.9(13)
C11 C10 C9 118.7(12)
C10 C11 C12 120.7(12)
C7 C12 C11 121.7(11)
C14 C13 P1 108.4(6)
C13 C14 P2 107.8(6)
C16 C15 C20 119.2(9)
C16 C15 P2 119.6(7)
C20 C15 P2 121.2(7)
C15 C16 C17 120.6(10)
C18 C17 C16 120.0(10)
C17 C18 C19 119.0(10)
C20 C19 C18 120.9(10)
C19 C20 C15 120.2(10)
C22 C21 C26 118.6(8)
C22 C21 P2 120.7(7)
C26 C21 P2 120.6(7)
C21 C22 C23 121.1(9)
C24 C23 C22 119.3(10)
C25 C24 C23 120.1(10)
C24 C25 C26 120.3(10)
C25 C26 C21 120.5(10)
C32 C27 C28 117.9(9)
C32 C27 P3 120.4(7)
C28 C27 P3 121.8(8)
C29 C28 C27 121.3(11)
C30 C29 C28 120.7(11)
C29 C30 C31 119.1(10)
C30 C31 C32 120.2(10)
C27 C32 C31 120.9(10)
C38 C33 C34 118.2(9)
C38 C33 P3 120.4(7)
C34 C33 P3 121.4(8)
C35 C34 C33 120.9(10)
C36 C35 C34 118.7(10)
C35 C36 C37 121.6(10)
C36 C37 C38 120.0(10)
C33 C38 C37 120.5(9)
C40 C39 P3 109.0(6)
C39 C40 P4 106.8(6)
C46 C41 C42 118.7(8)
C46 C41 P4 119.4(7)
C42 C41 P4 121.8(7)
C43 C42 C41 121.3(9)
C44 C43 C42 119.5(10)
C43 C44 C45 119.5(10)
C46 C45 C44 121.0(9)
C45 C46 C41 120.0(9)
C48 C47 C52 118.8(9)
C48 C47 P4 120.2(8)
C52 C47 P4 120.9(7)
C47 C48 C49 121.2(10)
C50 C49 C48 119.8(11)
C49 C50 C51 120.1(10)
C50 C51 C52 118.9(11)
C47 C52 C51 121.1(10)
C54 C53 C58 118.4(9)
C54 C53 P5 118.8(7)
C58 C53 P5 122.8(8)
C53 C54 C55 121.3(10)
C54 C55 C56 119.0(10)
C57 C56 C55 121.1(10)
C56 C57 C58 119.0(10)
C53 C58 C57 121.2(10)
C60 C59 C64 120.2(8)
C60 C59 P5 120.7(7)
C64 C59 P5 119.1(7)
C59 C60 C61 120.2(9)
C60 C61 C62 121.3(10)
C61 C62 C63 118.4(9)
C62 C63 C64 121.5(9)
C63 C64 C59 118.2(9)
C66 C65 P5 107.4(6)
C65 C66 P6 109.0(6)
C72 C67 C68 118.6(8)
C72 C67 P6 119.5(7)
C68 C67 P6 121.9(7)
C69 C68 C67 120.5(9)
C70 C69 C68 120.4(9)
C71 C70 C69 119.4(8)
C70 C71 C72 120.6(9)
C67 C72 C71 120.4(9)
C74 C73 C78 119.4(10)
C74 C73 P6 119.2(8)
C78 C73 P6 121.4(7)
C73 C74 C75 119.7(11)
C76 C75 C74 120.5(11)
C77 C76 C75 119.5(11)
C76 C77 C78 120.6(10)
C77 C78 C73 120.3(9)
C84 C79 C80 119.1(9)
C84 C79 P7 122.7(8)
C80 C79 P7 117.8(8)
C81 C80 C79 120.0(10)
C82 C81 C80 120.9(11)
C81 C82 C83 118.9(10)
C84 C83 C82 120.3(11)
C79 C84 C83 120.7(10)
C90 C85 C86 118.6(9)
C90 C85 P7 122.8(7)
C86 C85 P7 118.4(8)
C87 C86 C85 119.7(12)
C88 C87 C86 120.3(12)
C89 C88 C87 120.8(12)
C88 C89 C90 121.3(12)
C85 C90 C89 119.1(11)
C92 C91 P7 108.6(6)
C91 C92 P8 107.0(6)
C94 C93 C98 120.1(10)
C94 C93 P8 117.6(8)
C98 C93 P8 122.3(8)
C93 C94 C95 120.4(11)
C96 C95 C94 119.1(12)
C97 C96 C95 119.8(11)
C98 C97 C96 121.6(12)
C97 C98 C93 119.0(11)
C100 C99 C104 118.2(8)
C100 C99 P8 119.6(7)
C104 C99 P8 122.2(7)
C99 C100 C101 120.6(9)
C102 C101 C100 119.7(10)
C103 C102 C101 119.8(10)
C102 C103 C104 120.9(9)
C103 C104 C99 120.8(9)
Cl2 Cd2 Cl4 105.65(9)
Cl2 Cd2 Cl3 112.34(12)
Cl4 Cd2 Cl3 116.26(9)
Cl2 Cd2 Cl1 110.40(12)
Cl4 Cd2 Cl1 104.05(9)
Cl3 Cd2 Cl1 107.80(9)
O1 C107 C105 120.7(13)
O1 C107 C106 119.8(12)
C105 C107 C106 119.5(11)
O2 C110 C108 122.6(15)
O2 C110 C109 120.2(15)
C108 C110 C109 117.2(13)
O3 C113 C112 113.4(17)
O3 C113 C111 118.5(18)
C112 C113 C111 124.7(16)
O4 C116 C114 119.0(15)
O4 C116 C115 115.9(14)
C114 C116 C115 121.0(14)

loop_
_geom_bond_atom_site_label_1
_geom_bond_atom_site_label_2
_geom_bond_distance
Pt1 P1 2.245(2)
Pt1 P2 2.265(2)
Pt1 S1 2.366(2)
Pt1 S2 2.374(2)
Pt1 Pt2 3.1479(5)
Pt1 Cd1 3.2954(7)
Pt2 P4 2.246(2)
Pt2 P3 2.260(2)
Pt2 S2 2.379(2)
Pt2 S1 2.382(2)
Pt2 Cd1 3.1598(7)
Pt3 P5 2.254(2)
Pt3 P6 2.264(2)
Pt3 S4 2.376(2)
Pt3 S3 2.382(2)
Pt3 Cd1 3.2619(7)
Pt4 P7 2.244(2)
Pt4 P8 2.256(2)
Pt4 S3 2.370(2)
Pt4 S4 2.371(2)
Pt4 Cd1 3.0954(7)
Cd1 S2 2.555(2)
Cd1 S4 2.565(2)
Cd1 S1 2.579(2)
Cd1 S3 2.615(2)
P1 C7 1.818(9)
P1 C1 1.821(9)
P1 C13 1.828(8)
P2 C15 1.805(9)
P2 C21 1.820(9)
P2 C14 1.821(9)
P3 C33 1.811(9)
P3 C27 1.818(9)
P3 C39 1.841(9)
P4 C41 1.818(9)
P4 C47 1.827(9)
P4 C40 1.837(10)
P5 C53 1.821(9)
P5 C65 1.827(9)
P5 C59 1.830(9)
P6 C67 1.818(9)
P6 C73 1.827(10)
P6 C66 1.847(8)
P7 C79 1.808(9)
P7 C85 1.819(9)
P7 C91 1.844(9)
P8 C93 1.813(10)
P8 C99 1.829(9)
P8 C92 1.833(9)
C1 C6 1.371(12)
C1 C2 1.390(13)
C2 C3 1.405(13)
C3 C4 1.375(14)
C4 C5 1.352(13)
C5 C6 1.392(13)
C7 C12 1.338(13)
C7 C8 1.392(13)
C8 C9 1.384(15)
C9 C10 1.358(16)
C10 C11 1.321(15)
C11 C12 1.393(14)
C13 C14 1.545(12)
C15 C16 1.373(12)
C15 C20 1.399(13)
C16 C17 1.394(13)
C17 C18 1.388(15)
C18 C19 1.389(14)
C19 C20 1.371(13)
C21 C22 1.363(12)
C21 C26 1.380(12)
C22 C23 1.389(12)
C23 C24 1.367(13)
C24 C25 1.363(15)
C25 C26 1.375(13)
C27 C32 1.364(13)
C27 C28 1.376(13)
C28 C29 1.368(13)
C29 C30 1.357(14)
C30 C31 1.366(14)
C31 C32 1.388(13)
C33 C38 1.377(12)
C33 C34 1.408(12)
C34 C35 1.404(14)
C35 C36 1.353(14)
C36 C37 1.373(14)
C37 C38 1.391(12)
C39 C40 1.512(12)
C41 C46 1.379(12)
C41 C42 1.397(12)
C42 C43 1.383(13)
C43 C44 1.365(13)
C44 C45 1.400(13)
C45 C46 1.371(13)
C47 C48 1.361(13)
C47 C52 1.374(12)
C48 C49 1.379(14)
C49 C50 1.372(14)
C50 C51 1.375(14)
C51 C52 1.393(13)
C53 C54 1.381(13)
C53 C58 1.389(12)
C54 C55 1.383(14)
C55 C56 1.389(14)
C56 C57 1.368(15)
C57 C58 1.391(14)
C59 C60 1.364(11)
C59 C64 1.397(12)
C60 C61 1.369(12)
C61 C62 1.374(13)
C62 C63 1.375(13)
C63 C64 1.389(13)
C65 C66 1.505(12)
C67 C72 1.367(12)
C67 C68 1.388(12)
C68 C69 1.376(13)
C69 C70 1.375(12)
C70 C71 1.355(12)
C71 C72 1.393(12)
C73 C74 1.374(13)
C73 C78 1.377(12)
C74 C75 1.380(16)
C75 C76 1.372(15)
C76 C77 1.359(14)
C77 C78 1.371(13)
C79 C84 1.377(13)
C79 C80 1.389(13)
C80 C81 1.386(13)
C81 C82 1.374(15)
C82 C83 1.388(15)
C83 C84 1.384(13)
C85 C90 1.385(13)
C85 C86 1.398(13)
C86 C87 1.381(15)
C87 C88 1.363(16)
C88 C89 1.318(15)
C89 C90 1.401(14)
C91 C92 1.540(13)
C93 C94 1.389(13)
C93 C98 1.393(12)
C94 C95 1.393(14)
C95 C96 1.392(16)
C96 C97 1.380(17)
C97 C98 1.373(14)
C99 C100 1.378(12)
C99 C104 1.379(12)
C100 C101 1.398(12)
C101 C102 1.364(13)
C102 C103 1.359(13)
C103 C104 1.374(13)
Cd2 Cl2 2.450(3)
Cd2 Cl4 2.455(2)
Cd2 Cl3 2.464(3)
Cd2 Cl1 2.483(3)
O1 C107 1.231(11)
C105 C107 1.511(14)
C106 C107 1.516(14)
O2 C110 1.225(13)
C108 C110 1.487(14)
C109 C110 1.516(15)
O3 C113 1.268(14)
C111 C113 1.562(16)
C112 C113 1.557(16)
O4 C116 1.223(12)
C114 C116 1.462(15)
C115 C116 1.488(14)
